data_4100731
loop_
_publ_author_name
'Kubo, Kazuyuki'
'Jones, Nathan D.'
'Ferguson, Michael J.'
'McDonald, Robert'
'Cavell, Ronald G.'

_publ_section_title
;
Chelate and pincer carbene complexes of rhodium and platinum
 derived from hexaphenylcarbodiphosphorane, Ph3P=C=PPh3
;
_journal_name_full 'Journal of the American Chemical Society'
_journal_paper_doi 10.1021/ja0502831
_journal_year 2005
_chemical_formula_moiety 'C45 H41 P2 Rh, 2.5(C6 H6)'
_chemical_formula_sum 'C60 H56 P2 Rh'
_chemical_formula_weight 941.90
_space_group_IT_number 14
_symmetry_cell_setting monoclinic
_symmetry_space_group_name_Hall '-P 2ybc'
_symmetry_space_group_name_H-M 'P 1 21/c 1'
_cell_angle_alpha 90.00
_cell_angle_beta 93.0864(12)
_cell_angle_gamma 90.00
_cell_formula_units_Z 4
_cell_length_a 12.3600(8)
_cell_length_b 13.2216(9)
_cell_length_c 28.7939(19)
_cell_measurement_temperature 193(2)
_cell_volume 4698.6(5)
_diffrn_ambient_temperature 193(2)
_exptl_crystal_density_diffrn 1.331
_cod_depositor_comments
;
The following automatic conversions were performed:
'_symmetry_cell_setting' value 'Monoclinic' changed to 'monoclinic'
according to '/home/saulius/struct/CIF-dictionaries/cif_core.dic'
dictionary named 'cif_core.dic' version 2.4.1 from 2010-06-29.

Automatic conversion script
Id: cif_fix_enum 1527 2010-12-29 10:47:43Z saulius 
;
_cod_original_sg_symbol_H-M 'P 21/c'
_cod_database_code 4100731

loop_
_symmetry_equiv_pos_as_xyz
'x, y, z'
'-x, y+1/2, -z+1/2'
'-x, -y, -z'
'x, -y-1/2, z-1/2'

loop_
_atom_site_label
_atom_site_type_symbol
_atom_site_fract_x
_atom_site_fract_y
_atom_site_fract_z
_atom_site_U_iso_or_equiv
_atom_site_adp_type
_atom_site_occupancy
_atom_site_symmetry_multiplicity
_atom_site_calc_flag
_atom_site_refinement_flags
_atom_site_disorder_assembly
_atom_site_disorder_group
Rh Rh 0.019406(14) 0.220342(13) 0.396070(6) 0.02320(6) Uani 1 1 d . . .
P1 P 0.09740(4) 0.44480(4) 0.385493(18) 0.02279(12) Uani 1 1 d . . .
P2 P -0.13855(4) 0.42300(4) 0.357733(18) 0.02172(12) Uani 1 1 d . . .
C1 C -0.01708(17) 0.37551(16) 0.37698(7) 0.0240(4) Uani 1 1 d . . .
C2 C 0.0845(2) 0.07086(18) 0.40782(8) 0.0316(5) Uani 1 1 d . . .
H2 H 0.1596 0.0702 0.4226 0.038 Uiso 1 1 calc R . .
C3 C 0.0032(2) 0.09229(18) 0.43915(8) 0.0318(5) Uani 1 1 d . . .
H3 H 0.0320 0.1029 0.4719 0.038 Uiso 1 1 calc R . .
C4 C -0.1106(2) 0.0505(2) 0.43550(9) 0.0384(6) Uani 1 1 d . . .
H4A H -0.1553 0.0879 0.4572 0.046 Uiso 1 1 calc R . .
H4B H -0.1086 -0.0213 0.4453 0.046 Uiso 1 1 calc R . .
C5 C -0.1648(2) 0.05732(19) 0.38622(9) 0.0371(6) Uani 1 1 d . . .
H5A H -0.1483 -0.0047 0.3687 0.044 Uiso 1 1 calc R . .
H5B H -0.2444 0.0611 0.3884 0.044 Uiso 1 1 calc R . .
C6 C -0.12659(19) 0.14896(18) 0.35989(8) 0.0303(5) Uani 1 1 d . . .
H6 H -0.1854 0.1977 0.3502 0.036 Uiso 1 1 calc R . .
C7 C -0.03972(19) 0.14847(17) 0.33158(7) 0.0294(5) Uani 1 1 d . . .
H7 H -0.0484 0.1965 0.3048 0.035 Uiso 1 1 calc R . .
C8 C 0.0323(2) 0.05883(19) 0.32211(8) 0.0365(6) Uani 1 1 d . . .
H8A H 0.0971 0.0830 0.3067 0.044 Uiso 1 1 calc R . .
H8B H -0.0075 0.0121 0.3004 0.044 Uiso 1 1 calc R . .
C9 C 0.0690(2) 0.00067(19) 0.36639(8) 0.0369(6) Uani 1 1 d . . .
H9A H 0.0140 -0.0511 0.3730 0.044 Uiso 1 1 calc R . .
H9B H 0.1380 -0.0346 0.3613 0.044 Uiso 1 1 calc R . .
C11 C 0.17625(17) 0.38142(18) 0.43086(7) 0.0258(4) Uani 1 1 d . . .
C12 C 0.14313(18) 0.28090(18) 0.43883(7) 0.0271(5) Uani 1 1 d . . .
C13 C 0.2035(2) 0.2325(2) 0.47558(8) 0.0353(5) Uani 1 1 d . . .
H13 H 0.1873 0.1640 0.4823 0.042 Uiso 1 1 calc R . .
C14 C 0.2847(2) 0.2800(2) 0.50215(9) 0.0394(6) Uani 1 1 d . . .
H14 H 0.3217 0.2442 0.5268 0.047 Uiso 1 1 calc R . .
C15 C 0.3130(2) 0.3793(2) 0.49329(9) 0.0384(6) Uani 1 1 d . . .
H15 H 0.3687 0.4118 0.5118 0.046 Uiso 1 1 calc R . .
C16 C 0.25895(19) 0.4303(2) 0.45721(8) 0.0341(5) Uani 1 1 d . . .
H16 H 0.2778 0.4981 0.4503 0.041 Uiso 1 1 calc R . .
C21 C 0.18152(19) 0.45056(18) 0.33504(8) 0.0293(5) Uani 1 1 d . . .
C22 C 0.1516(2) 0.5080(2) 0.29600(8) 0.0386(6) Uani 1 1 d . . .
H22 H 0.0886 0.5492 0.2960 0.046 Uiso 1 1 calc R . .
C23 C 0.2130(2) 0.5058(2) 0.25700(9) 0.0450(7) Uani 1 1 d . . .
H23 H 0.1930 0.5470 0.2309 0.054 Uiso 1 1 calc R . .
C24 C 0.3018(3) 0.4446(2) 0.25599(10) 0.0522(8) Uani 1 1 d . . .
H24 H 0.3425 0.4423 0.2290 0.063 Uiso 1 1 calc R . .
C25 C 0.3322(3) 0.3868(3) 0.29381(12) 0.0661(10) Uani 1 1 d . . .
H25 H 0.3939 0.3441 0.2930 0.079 Uiso 1 1 calc R . .
C26 C 0.2724(3) 0.3904(2) 0.33376(10) 0.0504(8) Uani 1 1 d . . .
H26 H 0.2947 0.3510 0.3602 0.060 Uiso 1 1 calc R . .
C31 C 0.09030(18) 0.57458(17) 0.40660(7) 0.0251(4) Uani 1 1 d . . .
C32 C 0.1406(2) 0.65646(18) 0.38721(8) 0.0324(5) Uani 1 1 d . . .
H32 H 0.1774 0.6480 0.3593 0.039 Uiso 1 1 calc R . .
C33 C 0.1379(2) 0.7511(2) 0.40807(9) 0.0407(6) Uani 1 1 d . . .
H33 H 0.1724 0.8070 0.3943 0.049 Uiso 1 1 calc R . .
C34 C 0.0854(2) 0.7642(2) 0.44862(9) 0.0430(6) Uani 1 1 d . . .
H34 H 0.0830 0.8292 0.4626 0.052 Uiso 1 1 calc R . .
C35 C 0.0364(2) 0.6831(2) 0.46895(8) 0.0402(6) Uani 1 1 d . . .
H35 H 0.0011 0.6919 0.4972 0.048 Uiso 1 1 calc R . .
C36 C 0.0387(2) 0.58868(19) 0.44812(8) 0.0326(5) Uani 1 1 d . . .
H36 H 0.0048 0.5329 0.4622 0.039 Uiso 1 1 calc R . .
C41 C -0.14761(17) 0.55903(17) 0.34697(7) 0.0249(4) Uani 1 1 d . . .
C42 C -0.1325(2) 0.59750(18) 0.30243(8) 0.0317(5) Uani 1 1 d . . .
H42 H -0.1220 0.5522 0.2775 0.038 Uiso 1 1 calc R . .
C43 C -0.1328(2) 0.70077(19) 0.29446(9) 0.0389(6) Uani 1 1 d . . .
H43 H -0.1228 0.7261 0.2641 0.047 Uiso 1 1 calc R . .
C44 C -0.1478(2) 0.76703(19) 0.33074(10) 0.0417(6) Uani 1 1 d . . .
H44 H -0.1470 0.8379 0.3254 0.050 Uiso 1 1 calc R . .
C45 C -0.1639(2) 0.73033(19) 0.37473(9) 0.0388(6) Uani 1 1 d . . .
H45 H -0.1741 0.7761 0.3996 0.047 Uiso 1 1 calc R . .
C46 C -0.16531(19) 0.62694(18) 0.38282(8) 0.0316(5) Uani 1 1 d . . .
H46 H -0.1784 0.6022 0.4130 0.038 Uiso 1 1 calc R . .
C51 C -0.24479(18) 0.39775(17) 0.39815(7) 0.0252(4) Uani 1 1 d . . .
C52 C -0.22406(19) 0.32952(19) 0.43412(8) 0.0318(5) Uani 1 1 d . . .
H52 H -0.1549 0.2984 0.4379 0.038 Uiso 1 1 calc R . .
C53 C -0.3039(2) 0.3063(2) 0.46481(9) 0.0412(6) Uani 1 1 d . . .
H53 H -0.2891 0.2595 0.4894 0.049 Uiso 1 1 calc R . .
C54 C -0.4046(2) 0.3515(2) 0.45946(9) 0.0421(6) Uani 1 1 d . . .
H54 H -0.4596 0.3346 0.4799 0.051 Uiso 1 1 calc R . .
C55 C -0.4255(2) 0.4210(2) 0.42462(9) 0.0367(6) Uani 1 1 d . . .
H55 H -0.4944 0.4529 0.4214 0.044 Uiso 1 1 calc R . .
C56 C -0.34583(19) 0.44491(19) 0.39395(8) 0.0315(5) Uani 1 1 d . . .
H56 H -0.3604 0.4935 0.3701 0.038 Uiso 1 1 calc R . .
C61 C -0.18989(18) 0.37076(16) 0.30176(7) 0.0243(4) Uani 1 1 d . . .
C62 C -0.29887(19) 0.35284(19) 0.29052(8) 0.0335(5) Uani 1 1 d . . .
H62 H -0.3508 0.3640 0.3131 0.040 Uiso 1 1 calc R . .
C63 C -0.3324(2) 0.3187(2) 0.24642(9) 0.0422(6) Uani 1 1 d . . .
H63 H -0.4070 0.3062 0.2391 0.051 Uiso 1 1 calc R . .
C64 C -0.2577(2) 0.3027(2) 0.21335(8) 0.0398(6) Uani 1 1 d . . .
H64 H -0.2810 0.2798 0.1832 0.048 Uiso 1 1 calc R . .
C65 C -0.1490(2) 0.31995(19) 0.22386(8) 0.0335(5) Uani 1 1 d . . .
H65 H -0.0976 0.3088 0.2010 0.040 Uiso 1 1 calc R . .
C66 C -0.11503(19) 0.35369(17) 0.26794(7) 0.0270(5) Uani 1 1 d . . .
H66 H -0.0402 0.3653 0.2752 0.032 Uiso 1 1 calc R . .
C11S C 0.4276(5) -0.2886(8) 0.4044(2) 0.132(3) Uani 1 1 d . . .
H11S H 0.3825 -0.2982 0.4298 0.159 Uiso 1 1 calc R . .
C12S C 0.4332(4) -0.3580(6) 0.3724(3) 0.131(3) Uani 1 1 d . . .
H12S H 0.3913 -0.4177 0.3753 0.157 Uiso 1 1 calc R . .
C13S C 0.4931(5) -0.3496(5) 0.3367(3) 0.121(2) Uani 1 1 d . . .
H13S H 0.4909 -0.4004 0.3134 0.145 Uiso 1 1 calc R . .
C14S C 0.5566(4) -0.2706(6) 0.3331(2) 0.1014(19) Uani 1 1 d . . .
H14S H 0.6046 -0.2697 0.3084 0.122 Uiso 1 1 calc R . .
C15S C 0.5575(5) -0.1928(6) 0.3615(3) 0.120(2) Uani 1 1 d . . .
H15S H 0.6011 -0.1353 0.3562 0.144 Uiso 1 1 calc R . .
C16S C 0.4907(7) -0.1971(8) 0.4011(3) 0.168(4) Uani 1 1 d . . .
H16S H 0.4883 -0.1439 0.4232 0.202 Uiso 1 1 calc R . .
C21S C 0.5445(3) 0.1225(3) 0.31570(14) 0.0670(10) Uani 1 1 d . . .
H21S H 0.6146 0.1169 0.3040 0.080 Uiso 1 1 calc R . .
C22S C 0.4585(3) 0.0717(3) 0.29393(14) 0.0705(10) Uani 1 1 d . . .
H22S H 0.4695 0.0316 0.2672 0.085 Uiso 1 1 calc R . .
C23S C 0.3565(3) 0.0791(3) 0.31090(13) 0.0633(9) Uani 1 1 d . . .
H23S H 0.2973 0.0435 0.2962 0.076 Uiso 1 1 calc R . .
C24S C 0.3411(3) 0.1376(2) 0.34885(12) 0.0575(8) Uani 1 1 d . . .
H24S H 0.2710 0.1434 0.3606 0.069 Uiso 1 1 calc R . .
C25S C 0.4277(3) 0.1886(3) 0.37013(12) 0.0578(8) Uani 1 1 d . . .
H25S H 0.4167 0.2300 0.3964 0.069 Uiso 1 1 calc R . .
C26S C 0.5295(3) 0.1802(3) 0.35373(13) 0.0605(9) Uani 1 1 d . . .
H26S H 0.5889 0.2145 0.3689 0.073 Uiso 1 1 calc R . .
C31S C 0.3903(4) -0.0081(4) 0.5025(2) 0.113(2) Uani 1 1 d . . .
H31S H 0.3140 -0.0142 0.5042 0.136 Uiso 1 1 calc R . .
C32S C 0.4323(5) 0.0458(5) 0.4683(2) 0.134(3) Uani 1 1 d . . .
H32S H 0.3856 0.0789 0.4458 0.161 Uiso 1 1 calc R . .
C33S C 0.5426(5) 0.0533(5) 0.4657(2) 0.129(2) Uani 1 1 d . . .
H33S H 0.5717 0.0908 0.4412 0.155 Uiso 1 1 calc R . .

loop_
_atom_site_aniso_label
_atom_site_aniso_U_11
_atom_site_aniso_U_22
_atom_site_aniso_U_33
_atom_site_aniso_U_23
_atom_site_aniso_U_13
_atom_site_aniso_U_12
Rh 0.02492(10) 0.02135(10) 0.02337(9) 0.00145(6) 0.00157(6) 0.00249(7)
P1 0.0228(3) 0.0238(3) 0.0220(3) -0.0004(2) 0.0037(2) -0.0004(2)
P2 0.0229(3) 0.0215(3) 0.0207(2) 0.0006(2) 0.0013(2) 0.0008(2)
C1 0.0246(11) 0.0210(11) 0.0264(10) 0.0027(8) 0.0012(8) 0.0005(9)
C2 0.0349(13) 0.0275(12) 0.0321(12) 0.0050(9) -0.0020(10) 0.0075(10)
C3 0.0394(14) 0.0274(12) 0.0285(11) 0.0054(9) 0.0016(10) 0.0027(10)
C4 0.0445(15) 0.0310(13) 0.0405(13) 0.0050(11) 0.0094(11) -0.0043(11)
C5 0.0363(14) 0.0297(13) 0.0453(14) 0.0001(11) 0.0032(11) -0.0038(11)
C6 0.0315(12) 0.0242(12) 0.0348(12) -0.0023(9) -0.0031(9) 0.0022(9)
C7 0.0378(13) 0.0254(12) 0.0247(10) -0.0004(9) -0.0027(9) 0.0032(10)
C8 0.0454(15) 0.0323(13) 0.0319(12) -0.0050(10) 0.0028(11) 0.0091(11)
C9 0.0437(15) 0.0286(13) 0.0386(13) -0.0015(10) 0.0036(11) 0.0120(11)
C11 0.0215(11) 0.0314(12) 0.0247(10) -0.0017(9) 0.0026(8) 0.0029(9)
C12 0.0243(11) 0.0312(12) 0.0260(10) -0.0017(9) 0.0027(8) 0.0057(9)
C13 0.0348(13) 0.0371(14) 0.0338(12) 0.0045(10) -0.0003(10) 0.0049(11)
C14 0.0337(13) 0.0532(17) 0.0305(12) 0.0015(11) -0.0052(10) 0.0114(12)
C15 0.0295(13) 0.0484(16) 0.0365(13) -0.0100(11) -0.0068(10) 0.0053(11)
C16 0.0274(12) 0.0358(14) 0.0388(13) -0.0049(10) -0.0003(10) 0.0007(10)
C21 0.0307(12) 0.0309(12) 0.0270(11) -0.0054(9) 0.0089(9) -0.0072(10)
C22 0.0320(13) 0.0553(17) 0.0289(12) 0.0014(11) 0.0060(10) -0.0004(12)
C23 0.0447(16) 0.0623(19) 0.0285(12) 0.0023(12) 0.0073(11) -0.0122(14)
C24 0.062(2) 0.0544(18) 0.0433(15) -0.0047(13) 0.0298(14) -0.0065(15)
C25 0.073(2) 0.060(2) 0.070(2) 0.0073(17) 0.0434(18) 0.0258(18)
C26 0.0590(19) 0.0455(17) 0.0496(16) 0.0097(13) 0.0292(14) 0.0155(14)
C31 0.0238(11) 0.0266(11) 0.0247(10) -0.0014(8) -0.0011(8) 0.0015(9)
C32 0.0370(13) 0.0286(12) 0.0319(12) 0.0011(10) 0.0051(10) 0.0018(10)
C33 0.0512(17) 0.0253(13) 0.0453(15) 0.0015(11) -0.0001(12) 0.0012(11)
C34 0.0504(16) 0.0340(14) 0.0435(14) -0.0133(11) -0.0079(12) 0.0103(12)
C35 0.0419(15) 0.0511(16) 0.0274(12) -0.0110(11) -0.0001(10) 0.0129(13)
C36 0.0335(13) 0.0382(14) 0.0263(11) -0.0014(10) 0.0043(9) 0.0011(10)
C41 0.0225(11) 0.0227(11) 0.0293(11) 0.0003(9) -0.0002(8) 0.0016(9)
C42 0.0358(13) 0.0271(12) 0.0321(12) 0.0014(9) 0.0017(10) 0.0015(10)
C43 0.0462(15) 0.0300(13) 0.0403(14) 0.0093(10) 0.0008(11) -0.0006(11)
C44 0.0470(16) 0.0222(13) 0.0552(16) 0.0007(11) -0.0037(13) 0.0009(11)
C45 0.0427(15) 0.0288(13) 0.0446(14) -0.0091(11) -0.0015(11) 0.0053(11)
C46 0.0320(12) 0.0306(13) 0.0320(12) -0.0025(10) -0.0001(9) 0.0040(10)
C51 0.0253(11) 0.0264(11) 0.0241(10) -0.0036(8) 0.0039(8) -0.0017(9)
C52 0.0286(12) 0.0393(14) 0.0279(11) 0.0025(10) 0.0058(9) 0.0037(10)
C53 0.0390(14) 0.0524(17) 0.0330(13) 0.0100(11) 0.0088(11) 0.0004(12)
C54 0.0341(14) 0.0556(18) 0.0379(13) 0.0003(12) 0.0141(11) -0.0040(12)
C55 0.0267(12) 0.0415(15) 0.0425(14) -0.0061(11) 0.0067(10) 0.0043(11)
C56 0.0308(12) 0.0319(13) 0.0319(12) -0.0015(10) 0.0034(9) 0.0048(10)
C61 0.0295(11) 0.0205(11) 0.0227(10) 0.0017(8) -0.0014(8) 0.0010(9)
C62 0.0290(12) 0.0391(14) 0.0324(12) -0.0042(10) 0.0005(9) -0.0008(10)
C63 0.0353(14) 0.0512(17) 0.0389(13) -0.0098(12) -0.0075(11) -0.0058(12)
C64 0.0539(17) 0.0370(14) 0.0274(12) -0.0067(10) -0.0064(11) -0.0009(12)
C65 0.0455(15) 0.0296(12) 0.0258(11) -0.0008(9) 0.0050(10) 0.0023(11)
C66 0.0305(12) 0.0242(11) 0.0264(10) 0.0019(9) 0.0019(9) -0.0007(9)
C11S 0.064(3) 0.271(11) 0.061(3) 0.045(4) 0.002(3) 0.032(5)
C12S 0.067(3) 0.168(7) 0.156(6) 0.113(6) -0.005(4) 0.014(4)
C13S 0.077(4) 0.125(5) 0.155(6) 0.027(4) -0.037(4) 0.038(4)
C14S 0.054(3) 0.158(6) 0.091(4) 0.051(4) -0.007(2) 0.010(3)
C15S 0.069(3) 0.126(5) 0.159(6) 0.033(5) -0.031(4) -0.019(3)
C16S 0.110(5) 0.247(10) 0.139(6) -0.082(6) -0.079(5) 0.055(6)
C21S 0.0460(18) 0.055(2) 0.102(3) -0.0124(19) 0.0217(18) -0.0015(16)
C22S 0.062(2) 0.067(2) 0.084(3) -0.022(2) 0.0169(19) 0.0034(18)
C23S 0.0463(19) 0.056(2) 0.088(3) -0.0119(18) 0.0054(17) -0.0057(15)
C24S 0.0443(17) 0.0509(19) 0.079(2) -0.0011(16) 0.0164(16) 0.0003(14)
C25S 0.060(2) 0.0505(19) 0.063(2) -0.0054(15) 0.0033(16) 0.0026(16)
C26S 0.0454(18) 0.0456(18) 0.090(2) -0.0079(17) -0.0017(17) -0.0010(14)
C31S 0.072(3) 0.120(4) 0.150(5) 0.071(4) 0.029(3) 0.017(3)
C32S 0.087(4) 0.182(6) 0.136(5) 0.091(5) 0.020(3) 0.022(4)
C33S 0.100(4) 0.150(5) 0.140(5) 0.088(4) 0.045(4) 0.018(4)

loop_
_geom_bond_atom_site_label_1
_geom_bond_atom_site_label_2
_geom_bond_distance
_geom_bond_site_symmetry_2
_geom_bond_publ_flag
Rh C12 2.072(2) . ?
Rh C3 2.115(2) . ?
Rh C2 2.154(2) . ?
Rh C1 2.165(2) . ?
Rh C7 2.177(2) . ?
Rh C6 2.243(2) . ?
P1 C1 1.692(2) . ?
P1 C11 1.795(2) . ?
P1 C31 1.824(2) . ?
P1 C21 1.833(2) . ?
P2 C1 1.693(2) . ?
P2 C41 1.827(2) . ?
P2 C51 1.832(2) . ?
P2 C61 1.835(2) . ?
C2 C3 1.415(3) . ?
C2 C9 1.515(3) . ?
C3 C4 1.509(4) . ?
C4 C5 1.539(4) . ?
C5 C6 1.518(3) . ?
C6 C7 1.383(3) . ?
C7 C8 1.516(3) . ?
C8 C9 1.536(3) . ?
C11 C16 1.398(3) . ?
C11 C12 1.413(3) . ?
C12 C13 1.414(3) . ?
C13 C14 1.380(4) . ?
C14 C15 1.386(4) . ?
C15 C16 1.380(4) . ?
C21 C26 1.379(4) . ?
C21 C22 1.391(3) . ?
C22 C23 1.389(3) . ?
C23 C24 1.365(4) . ?
C24 C25 1.367(5) . ?
C25 C26 1.401(4) . ?
C31 C32 1.381(3) . ?
C31 C36 1.397(3) . ?
C32 C33 1.389(3) . ?
C33 C34 1.376(4) . ?
C34 C35 1.377(4) . ?
C35 C36 1.386(4) . ?
C41 C46 1.394(3) . ?
C41 C42 1.401(3) . ?
C42 C43 1.385(3) . ?
C43 C44 1.383(4) . ?
C44 C45 1.381(4) . ?
C45 C46 1.387(3) . ?
C51 C52 1.387(3) . ?
C51 C56 1.395(3) . ?
C52 C53 1.394(3) . ?
C53 C54 1.382(4) . ?
C54 C55 1.374(4) . ?
C55 C56 1.394(3) . ?
C61 C62 1.389(3) . ?
C61 C66 1.397(3) . ?
C62 C63 1.390(3) . ?
C63 C64 1.378(4) . ?
C64 C65 1.380(4) . ?
C65 C66 1.389(3) . ?
C11S C12S 1.305(10) . ?
C11S C16S 1.445(11) . ?
C12S C13S 1.305(8) . ?
C13S C14S 1.313(8) . ?
C14S C15S 1.315(9) . ?
C15S C16S 1.445(10) . ?
C21S C26S 1.355(5) . ?
C21S C22S 1.379(5) . ?
C22S C23S 1.380(5) . ?
C23S C24S 1.361(5) . ?
C24S C25S 1.380(5) . ?
C25S C26S 1.372(5) . ?
C31S C33S 1.341(7) 3_656 ?
C31S C32S 1.343(6) . ?
C32S C33S 1.372(7) . ?
C33S C31S 1.341(7) 3_656 ?
